data_7117489
loop_
_publ_author_name
'Dos Remedios Pinto, M.A.F.'
'Sanderson, M.R.'
'Sadler, P.J.'
'Neidle, S.'
'Kuroda, R.'
'Subbiah, A.'

_publ_section_title
;
 A novel di-platinum(II) octaphosphite complex showing metal-metal bonding
 and intense luminescence, a potential probe for basic proteins. x-ray
 crystal and molecular structure
;
_journal_name_full
;
Journal of the Chemical Society. Chemical Communications (1972-)
;
_journal_page_first 13
_journal_page_last 15
_journal_volume 1980
_journal_year 1980
_chemical_formula_sum 'H12 K4 O22 P8 Pt2'
_chemical_name_systematic 'K4 (Pt2 H8 P8 O20) (H2 O)2'
_space_group_IT_number 117
_symmetry_space_group_name_Hall 'P -4 -2ab'
_symmetry_space_group_name_H-M 'P -4 b 2'
_cell_angle_alpha 90
_cell_angle_beta 90
_cell_angle_gamma 90
_cell_formula_units_Z 2
_cell_length_a 13.335
_cell_length_b 13.335
_cell_length_c 7.989
_cell_volume 1420.622
_citation_journal_id_ASTM JCCCAT
_cod_data_source_file DosRemediosPinto_JCCCAT_1980_869.cif
_cod_data_source_block H12K4O22P8Pt2
_cod_database_code 7117489

loop_
_symmetry_equiv_pos_as_xyz
x,y,z
y,-x,-z
-x,-y,z
-y,x,-z
-x+1/2,y+1/2,z
y+1/2,x+1/2,-z
x+1/2,-y+1/2,z
-y+1/2,-x+1/2,-z

loop_
_atom_site_label
_atom_site_type_symbol
_atom_site_fract_x
_atom_site_fract_y
_atom_site_fract_z
_atom_site_occupancy
_atom_site_U_iso_or_equiv
O3 O-2 0.268 0.5823 0.25 1 0.0
P1 P+3 0.3837 0.3692 0.3134 1 0.0
O5 O-2 0.3507 0.6596 0.4984 1 0.0
O1 O-2 0.4218 0.2674 0.2551 1 0.0
Pt1 Pt+2 0 0 0.3169 1 0.0
K2 K+1 0.1135 0.6135 0.5 1 0.0
K1 K+1 0.2245 0.7245 0 1 0.0
P2 P+3 0.3701 0.6143 0.3136 1 0.0
O4 O-2 0.3916 0.7097 0.223 1 0.0
O6 O-2 0.3987 0.8987 0.5 1 0.0
O2 O-2 0.2797 0.3974 0.2073 1 0.0
